data_7228374
loop_
_publ_author_name
'Mazik, Monika'
'Schulze, Mathias M.'
'Schwarzer, Anke'

_publ_section_title
;
 Conformations of benzene-based tripodal isatin-bearing compounds in the
 crystalline state
;
_journal_name_full CrystEngComm
_journal_paper_doi 10.1039/C7CE00576H
_journal_year 2017
_chemical_formula_moiety 'C39 H33 N3 O6, 2 (C3 H7 N O)'
_chemical_formula_sum 'C45 H47 N5 O8'
_chemical_formula_weight 785.87
_chemical_name_common
;
 1,1',1''-(2,4,6-triethylbenzene-1,3,5-triyl)tris(methylene)
triindoline-2,3-dione
;
_chemical_name_systematic
;
 1,1',1''-(2,4,6-triethylbenzene-1,3,5-triyl)tris(methylene)
 triindoline-2,3-dione
;
_space_group_crystal_system triclinic
_space_group_IT_number 2
_space_group_name_Hall '-P 1'
_space_group_name_H-M_alt 'P -1'
_symmetry_space_group_name_Hall '-P 1'
_symmetry_space_group_name_H-M 'P -1'
_atom_sites_solution_hydrogens geom
_audit_creation_method SHELXL-2012
_audit_update_record
;
2016-09-02 deposited with the CCDC.
2017-06-02 downloaded from the CCDC.
;
_cell_angle_alpha 62.584(3)
_cell_angle_beta 70.003(4)
_cell_angle_gamma 86.619(4)
_cell_formula_units_Z 2
_cell_length_a 11.8472(6)
_cell_length_b 13.2204(6)
_cell_length_c 15.2946(7)
_cell_measurement_reflns_used 32414
_cell_measurement_temperature 120(2)
_cell_measurement_theta_max 26.13
_cell_measurement_theta_min 1.60
_cell_volume 1984.29(18)
_computing_cell_refinement 'STOE X-AREA'
_computing_data_collection 'STOE X-AREA'
_computing_data_reduction 'STOE X-RED'
_computing_molecular_graphics 'XP (Sheldrick, 2008)'
_computing_publication_material
;
<i>WinGX</i> (Farrugia, 2012), <i>publCIF</i> (Westrip, 2010), <i>SHELXLE</i>
 (H\"ubschle <i>et al.</i>,  2011)
;
_computing_structure_refinement 'SHELXL2014 (Sheldrick, 2015)'
_computing_structure_solution 'SHELXL-2012 (Sheldrick, 2012)'
_diffrn_ambient_temperature 120(2)
_diffrn_detector 'image plate (34 cm diameter)'
_diffrn_detector_area_resol_mean 6.67
_diffrn_detector_type STOE
_diffrn_measured_fraction_theta_full 0.973
_diffrn_measured_fraction_theta_max 1.000
_diffrn_measurement_details ' 364 frames, detector distance = 130 mm'
_diffrn_measurement_device '2-circle goniometer'
_diffrn_measurement_device_type 'STOE IPDS 2T'
_diffrn_measurement_method 'rotation method'
_diffrn_radiation_collimation '0.5 mm diameter, monocapillary'
_diffrn_radiation_monochromator 'plane graphite'
_diffrn_radiation_polarisn_norm 0
_diffrn_radiation_type 'Mo K\a'
_diffrn_radiation_wavelength 0.71073
_diffrn_reflns_av_R_equivalents 0.0778
_diffrn_reflns_av_unetI/netI 0.0467
_diffrn_reflns_Laue_measured_fraction_full 0.973
_diffrn_reflns_Laue_measured_fraction_max 1.000
_diffrn_reflns_limit_h_max 14
_diffrn_reflns_limit_h_min -14
_diffrn_reflns_limit_k_max 14
_diffrn_reflns_limit_k_min -15
_diffrn_reflns_limit_l_max 18
_diffrn_reflns_limit_l_min -18
_diffrn_reflns_number 25914
_diffrn_reflns_point_group_measured_fraction_full 0.973
_diffrn_reflns_point_group_measured_fraction_max 1.000
_diffrn_reflns_theta_full 25.242
_diffrn_reflns_theta_max 24.998
_diffrn_reflns_theta_min 1.605
_diffrn_source 'sealed X-ray tube, 12 x 0.4 mm long-fine focus'
_diffrn_source_current 40
_diffrn_source_power 2.00
_diffrn_source_voltage 50
_exptl_absorpt_coefficient_mu 0.091
_exptl_absorpt_correction_type none
_exptl_crystal_colour orange
_exptl_crystal_density_diffrn 1.315
_exptl_crystal_description piece
_exptl_crystal_F_000 832
_exptl_crystal_size_max 0.450
_exptl_crystal_size_mid 0.350
_exptl_crystal_size_min 0.200
_refine_diff_density_max 0.431
_refine_diff_density_min -0.353
_refine_diff_density_rms 0.042
_refine_ls_extinction_method none
_refine_ls_goodness_of_fit_ref 1.054
_refine_ls_hydrogen_treatment constr
_refine_ls_matrix_type full
_refine_ls_number_parameters 620
_refine_ls_number_reflns 6986
_refine_ls_number_restraints 34
_refine_ls_restrained_S_all 1.066
_refine_ls_R_factor_all 0.0509
_refine_ls_R_factor_gt 0.0411
_refine_ls_shift/su_max 0.001
_refine_ls_shift/su_mean 0.000
_refine_ls_structure_factor_coef Fsqd
_refine_ls_weighting_details
;
 w=1/[\s^2^(Fo^2^)+(0.0474P)^2^+0.7699P]
 where P=(Fo^2^+2Fc^2^)/3
;
_refine_ls_weighting_scheme calc
_refine_ls_wR_factor_gt 0.1040
_refine_ls_wR_factor_ref 0.1134
_reflns_Friedel_coverage 0.000
_reflns_number_gt 5841
_reflns_number_total 6986
_reflns_threshold_expression 'I > 2\s(I)'
_cod_data_source_file c7ce00576h2.cif
_cod_data_source_block InGe_10_masc_016
_cod_database_code 7228374
_shelx_space_group_comment
;
The symmetry employed for this shelxl refinement is uniquely defined
by the following loop, which should always be used as a source of
symmetry information in preference to the above space-group names.
They are only intended as comments.
;
_shelx_estimated_absorpt_t_min 0.960
_shelx_estimated_absorpt_t_max 0.982
_shelxl_version_number 2012-9

loop_
_space_group_symop_operation_xyz
'x, y, z'
'-x, -y, -z'

loop_
_atom_site_label
_atom_site_type_symbol
_atom_site_fract_x
_atom_site_fract_y
_atom_site_fract_z
_atom_site_U_iso_or_equiv
_atom_site_adp_type
_atom_site_occupancy
_atom_site_site_symmetry_order
_atom_site_calc_flag
_atom_site_refinement_flags_posn
_atom_site_refinement_flags_adp
_atom_site_refinement_flags_occupancy
_atom_site_disorder_assembly
_atom_site_disorder_group
N1 N 0.41722(11) 0.11875(11) 0.12698(9) 0.0252(3) Uani 1 1 d . . . . .
N2 N 0.29224(12) 0.60312(10) -0.16521(9) 0.0261(3) Uani 1 1 d . . . . .
N3 N -0.02774(11) 0.09741(11) 0.15552(10) 0.0282(3) Uani 1 1 d . . . . .
O1 O 0.44445(11) -0.07238(9) 0.17661(9) 0.0345(3) Uani 1 1 d . . . . .
O2 O 0.36381(14) -0.08798(11) 0.38725(9) 0.0514(4) Uani 1 1 d . . . . .
O3 O 0.22915(12) 0.49022(9) 0.01776(8) 0.0397(3) Uani 1 1 d . . . . .
O4 O 0.27837(11) 0.70809(10) 0.00952(9) 0.0356(3) Uani 1 1 d . . . . .
O5 O -0.08666(11) -0.08519(10) 0.19006(9) 0.0363(3) Uani 1 1 d . . . . .
O6 O -0.14294(12) -0.13348(10) 0.40975(9) 0.0433(3) Uani 1 1 d . . . . .
C1 C 0.23974(13) 0.15991(12) 0.00978(10) 0.0224(3) Uani 1 1 d . . . . .
C2 C 0.35238(13) 0.22321(12) -0.02752(10) 0.0225(3) Uani 1 1 d . . . . .
C3 C 0.37166(14) 0.34128(12) -0.09838(11) 0.0247(3) Uani 1 1 d . . . . .
C4 C 0.27481(14) 0.39649(12) -0.12623(11) 0.0252(3) Uani 1 1 d . . . . .
C5 C 0.15847(14) 0.33674(13) -0.07982(11) 0.0261(3) Uani 1 1 d . . . . .
C6 C 0.14172(13) 0.21777(12) -0.01249(11) 0.0234(3) Uani 1 1 d . . . . .
C7 C 0.22625(14) 0.02966(12) 0.06631(11) 0.0245(3) Uani 1 1 d . . . . .
H7A H 0.1432 -0.0001 0.1187 0.029 Uiso 1 1 calc R U . . .
H7B H 0.2837 0.0030 0.1044 0.029 Uiso 1 1 calc R U . . .
C8 C 0.25114(16) -0.01675(14) -0.01280(13) 0.0330(4) Uani 1 1 d . . . . .
H8A H 0.1954 0.0112 -0.0515 0.049 Uiso 1 1 calc R U . . .
H8B H 0.2392 -0.1008 0.0249 0.049 Uiso 1 1 calc R U . . .
H8C H 0.3347 0.0096 -0.0624 0.049 Uiso 1 1 calc R U . . .
C9 C 0.45127(13) 0.16225(13) 0.01228(11) 0.0259(3) Uani 1 1 d . . . . .
H9A H 0.4678 0.0973 -0.0039 0.031 Uiso 1 1 calc R U . . .
H9B H 0.5265 0.2162 -0.0252 0.031 Uiso 1 1 calc R U . . .
C10 C 0.41726(14) 0.00705(13) 0.19643(12) 0.0275(3) Uani 1 1 d . . . . .
C11 C 0.37405(15) -0.00028(14) 0.30747(12) 0.0320(4) Uani 1 1 d . . . . .
C12 C 0.35277(14) 0.11629(14) 0.28971(12) 0.0287(3) Uani 1 1 d . . . . .
C13 C 0.31422(16) 0.16242(15) 0.35860(13) 0.0352(4) Uani 1 1 d . . . . .
H13 H 0.2978 0.1156 0.4318 0.042 Uiso 1 1 calc R U . . .
C14 C 0.30007(15) 0.27799(15) 0.31870(13) 0.0354(4) Uani 1 1 d . . . . .
H14 H 0.2733 0.3112 0.3646 0.043 Uiso 1 1 calc R U . . .
C15 C 0.32507(15) 0.34522(14) 0.21143(13) 0.0314(3) Uani 1 1 d . . . . .
H15 H 0.3140 0.4242 0.1853 0.038 Uiso 1 1 calc R U . . .
C16 C 0.36605(14) 0.30042(13) 0.14051(12) 0.0280(3) Uani 1 1 d . . . . .
H16 H 0.3843 0.3478 0.0671 0.034 Uiso 1 1 calc R U . . .
C17 C 0.37899(13) 0.18541(13) 0.18101(11) 0.0251(3) Uani 1 1 d . . . . .
C18 C 0.49543(14) 0.40934(13) -0.14570(12) 0.0298(3) Uani 1 1 d . . . . .
H18A H 0.5321 0.3839 -0.0907 0.036 Uiso 1 1 calc R U . . .
H18B H 0.4857 0.4917 -0.1694 0.036 Uiso 1 1 calc R U . . .
C19 C 0.58081(16) 0.39456(15) -0.23919(13) 0.0384(4) Uani 1 1 d . . . . .
H19A H 0.5925 0.3134 -0.2157 0.058 Uiso 1 1 calc R U . . .
H19B H 0.6590 0.4401 -0.2673 0.058 Uiso 1 1 calc R U . . .
H19C H 0.5455 0.4207 -0.2943 0.058 Uiso 1 1 calc R U . . .
C20 C 0.29629(16) 0.52216(12) -0.20783(12) 0.0294(3) Uani 1 1 d . . . . .
H20A H 0.3764 0.5369 -0.2635 0.035 Uiso 1 1 calc R U . . .
H20B H 0.2344 0.5376 -0.2411 0.035 Uiso 1 1 calc R U . . .
C21 C 0.26465(14) 0.58077(13) -0.06294(11) 0.0277(3) Uani 1 1 d . . . . .
C22 C 0.28593(14) 0.69870(13) -0.06738(12) 0.0266(3) Uani 1 1 d . . . . .
C23 C 0.31636(13) 0.78362(12) -0.17784(11) 0.0246(3) Uani 1 1 d . . . . .
C24 C 0.33943(14) 0.90261(13) -0.22961(12) 0.0284(3) Uani 1 1 d . . . . .
H24 H 0.3363 0.9436 -0.1918 0.034 Uiso 1 1 calc R U . . .
C25 C 0.36714(14) 0.96004(13) -0.33781(12) 0.0312(3) Uani 1 1 d . . . . .
H25 H 0.3830 1.0414 -0.3749 0.037 Uiso 1 1 calc R U . . .
C26 C 0.37167(15) 0.89837(13) -0.39204(12) 0.0313(3) Uani 1 1 d . . . . .
H26 H 0.3912 0.9392 -0.4662 0.038 Uiso 1 1 calc R U . . .
C27 C 0.34858(14) 0.77885(13) -0.34144(12) 0.0287(3) Uani 1 1 d . . . . .
H27 H 0.3517 0.7379 -0.3794 0.034 Uiso 1 1 calc R U . . .
C28 C 0.32099(13) 0.72299(12) -0.23382(11) 0.0243(3) Uani 1 1 d . . . . .
C29 C 0.05211(16) 0.39955(14) -0.10231(13) 0.0343(4) Uani 1 1 d . . . . .
H29A H 0.0702 0.4815 -0.1238 0.041 Uiso 1 1 calc R U . . .
H29B H -0.0202 0.3674 -0.0369 0.041 Uiso 1 1 calc R U . . .
C30 C 0.0239(2) 0.39024(16) -0.18917(16) 0.0485(5) Uani 1 1 d . . . . .
H30A H 0.0923 0.4286 -0.2558 0.073 Uiso 1 1 calc R U . . .
H30B H -0.0488 0.4270 -0.1971 0.073 Uiso 1 1 calc R U . . .
H30C H 0.0102 0.3092 -0.1701 0.073 Uiso 1 1 calc R U . . .
C31 C 0.01700(14) 0.15021(13) 0.03954(12) 0.0286(3) Uani 1 1 d . . . . .
H31A H -0.0408 0.2021 0.0133 0.034 Uiso 1 1 calc R U . . .
H31B H 0.0201 0.0891 0.0187 0.034 Uiso 1 1 calc R U . . .
C32 C -0.07339(14) -0.01589(13) 0.21848(13) 0.0303(3) Uani 1 1 d . . . . .
C33 C -0.10068(15) -0.04060(14) 0.33354(13) 0.0333(4) Uani 1 1 d . . . . .
C34 C -0.06420(14) 0.06811(14) 0.32511(13) 0.0325(4) Uani 1 1 d . . . . .
C35 C -0.06540(17) 0.09761(16) 0.40143(14) 0.0409(4) Uani 1 1 d . . . . .
H35 H -0.0956 0.0430 0.4740 0.049 Uiso 1 1 calc R U . . .
C36 C -0.02155(18) 0.20873(17) 0.36922(15) 0.0453(4) Uani 1 1 d . . . . .
H36 H -0.0201 0.2307 0.4199 0.054 Uiso 1 1 calc R U . . .
C37 C 0.02028(16) 0.28806(15) 0.26297(14) 0.0397(4) Uani 1 1 d . . . . .
H37 H 0.0495 0.3639 0.2426 0.048 Uiso 1 1 calc R U . . .
C38 C 0.02101(15) 0.26063(14) 0.18498(13) 0.0333(4) Uani 1 1 d . . . . .
H38 H 0.0492 0.3161 0.1126 0.040 Uiso 1 1 calc R U . . .
C39 C -0.02118(13) 0.14894(13) 0.21763(12) 0.0290(3) Uani 1 1 d . . . . .
N4 N 0.57844(18) 0.69006(13) 0.40611(13) 0.0445(4) Uani 1 1 d . . . . .
C40 C 0.63773(18) 0.75625(17) 0.29402(14) 0.0441(4) Uani 1 1 d . . . . .
H40A H 0.6792 0.7060 0.2652 0.066 Uiso 1 1 calc R U . . .
H40B H 0.6969 0.8164 0.2787 0.066 Uiso 1 1 calc R U . . .
H40C H 0.5775 0.7915 0.2617 0.066 Uiso 1 1 calc R U . . .
O7A O 0.4270(14) 0.5920(9) 0.5475(7) 0.056(2) Uani 0.41(2) 1 d . . P A 1
C41A C 0.6785(14) 0.6322(8) 0.4500(11) 0.052(3) Uani 0.41(2) 1 d . . P A 1
H41A H 0.6439 0.5900 0.5271 0.077 Uiso 0.41(2) 1 calc R U P A 1
H41B H 0.7431 0.6911 0.4284 0.077 Uiso 0.41(2) 1 calc R U P A 1
H41C H 0.7119 0.5788 0.4224 0.077 Uiso 0.41(2) 1 calc R U P A 1
C42A C 0.474(2) 0.659(2) 0.4557(19) 0.056(6) Uani 0.41(2) 1 d . . P A 1
H42A H 0.4205 0.6916 0.4182 0.067 Uiso 0.41(2) 1 calc R U P A 1
O7B O 0.3821(9) 0.6193(8) 0.5420(5) 0.0540(17) Uani 0.59(2) 1 d . . P A 2
C41B C 0.6317(11) 0.6466(8) 0.4845(9) 0.065(2) Uani 0.59(2) 1 d . . P A 2
H41D H 0.5694 0.6272 0.5533 0.098 Uiso 0.59(2) 1 calc R U P A 2
H41E H 0.6939 0.7049 0.4679 0.098 Uiso 0.59(2) 1 calc R U P A 2
H41F H 0.6688 0.5777 0.4864 0.098 Uiso 0.59(2) 1 calc R U P A 2
C42B C 0.4506(13) 0.6724(11) 0.4468(10) 0.0338(19) Uani 0.59(2) 1 d . . P A 2
H42B H 0.4118 0.7044 0.3965 0.041 Uiso 0.59(2) 1 calc R U P A 2
O8A O 0.0894(4) 0.4354(5) 0.3984(4) 0.0658(14) Uani 0.421(4) 1 d D . P B 1
N5A N -0.0618(3) 0.3366(7) 0.5579(3) 0.0518(9) Uani 0.421(4) 1 d D . P B 1
C43A C 0.0474(4) 0.3828(4) 0.4894(4) 0.0365(9) Uani 0.421(4) 1 d D U P B 1
H43A H 0.1058 0.3702 0.5220 0.044 Uiso 0.421(4) 1 calc R U P B 1
C44A C -0.1593(7) 0.3675(14) 0.5148(7) 0.065(2) Uani 0.421(4) 1 d D . P B 1
H44A H -0.2081 0.4179 0.5397 0.097 Uiso 0.421(4) 1 calc R U P B 1
H44B H -0.2107 0.2978 0.5384 0.097 Uiso 0.421(4) 1 calc R U P B 1
H44C H -0.1244 0.4074 0.4377 0.097 Uiso 0.421(4) 1 calc R U P B 1
C45A C -0.1072(6) 0.2704(6) 0.6732(3) 0.0402(16) Uani 0.421(4) 1 d D . P B 1
H45A H -0.0393 0.2429 0.6973 0.060 Uiso 0.421(4) 1 calc R U P B 1
H45B H -0.1641 0.2048 0.6958 0.060 Uiso 0.421(4) 1 calc R U P B 1
H45C H -0.1486 0.3195 0.7036 0.060 Uiso 0.421(4) 1 calc R U P B 1
O8B O -0.1630(3) 0.0926(2) 0.6845(2) 0.0437(9) Uani 0.398(3) 1 d D . P C 2
N5B N -0.1306(4) 0.2824(3) 0.6079(4) 0.0441(11) Uani 0.398(3) 1 d D . P C 2
C43B C -0.1671(4) 0.1833(3) 0.6202(3) 0.0399(12) Uani 0.398(3) 1 d D . P C 2
H43B H -0.2005 0.1862 0.5709 0.048 Uiso 0.398(3) 1 calc R U P C 2
C44B C -0.1267(13) 0.3920(7) 0.5166(8) 0.065(2) Uani 0.398(3) 1 d D . P C 2
H44D H -0.1733 0.3807 0.4792 0.097 Uiso 0.398(3) 1 calc R U P C 2
H44E H -0.0426 0.4206 0.4692 0.097 Uiso 0.398(3) 1 calc R U P C 2
H44F H -0.1616 0.4478 0.5406 0.097 Uiso 0.398(3) 1 calc R U P C 2
C45B C -0.0694(9) 0.2939(7) 0.6721(6) 0.062(3) Uani 0.398(3) 1 d D . P C 2
H45D H -0.0848 0.2214 0.7371 0.093 Uiso 0.398(3) 1 calc R U P C 2
H45E H -0.1003 0.3552 0.6895 0.093 Uiso 0.398(3) 1 calc R U P C 2
H45F H 0.0179 0.3127 0.6324 0.093 Uiso 0.398(3) 1 calc R U P C 2
O8C O 0.1011(9) 0.4158(15) 0.4363(9) 0.0658(14) Uani 0.177(4) 1 d D . P D 3
N5C N -0.0807(7) 0.3275(12) 0.5675(8) 0.0518(9) Uani 0.177(4) 1 d D . P D 3
C43C C 0.0364(7) 0.3591(11) 0.5221(8) 0.0365(9) Uani 0.177(4) 1 d D . P D 3
H43C H 0.0776 0.3284 0.5707 0.044 Uiso 0.177(4) 1 calc R U P D 3
C44C C -0.1525(10) 0.390(3) 0.5019(14) 0.065(2) Uani 0.177(4) 1 d D . P D 3
H44G H -0.1967 0.4428 0.5263 0.097 Uiso 0.177(4) 1 calc R U P D 3
H44H H -0.2101 0.3356 0.5071 0.097 Uiso 0.177(4) 1 calc R U P D 3
H44I H -0.0986 0.4341 0.4284 0.097 Uiso 0.177(4) 1 calc R U P D 3
C45C C -0.1517(10) 0.2254(9) 0.6637(8) 0.0402(16) Uani 0.177(4) 1 d D . P D 3
H45G H -0.0991 0.1650 0.6826 0.060 Uiso 0.177(4) 1 calc R U P D 3
H45H H -0.2170 0.1980 0.6514 0.060 Uiso 0.177(4) 1 calc R U P D 3
H45I H -0.1864 0.2449 0.7213 0.060 Uiso 0.177(4) 1 calc R U P D 3

loop_
_atom_site_aniso_label
_atom_site_aniso_U_11
_atom_site_aniso_U_22
_atom_site_aniso_U_33
_atom_site_aniso_U_23
_atom_site_aniso_U_13
_atom_site_aniso_U_12
N1 0.0295(7) 0.0265(6) 0.0224(6) -0.0131(5) -0.0103(5) 0.0042(5)
N2 0.0367(7) 0.0177(6) 0.0220(6) -0.0082(5) -0.0097(5) 0.0026(5)
N3 0.0270(7) 0.0272(7) 0.0288(7) -0.0139(6) -0.0065(5) -0.0010(5)
O1 0.0432(7) 0.0311(6) 0.0352(6) -0.0177(5) -0.0192(5) 0.0137(5)
O2 0.0824(10) 0.0383(7) 0.0287(6) -0.0112(6) -0.0220(7) 0.0155(7)
O3 0.0642(8) 0.0242(6) 0.0241(6) -0.0090(5) -0.0113(5) 0.0046(5)
O4 0.0489(7) 0.0330(6) 0.0294(6) -0.0177(5) -0.0149(5) 0.0061(5)
O5 0.0377(6) 0.0305(6) 0.0404(6) -0.0168(5) -0.0119(5) -0.0042(5)
O6 0.0465(7) 0.0343(7) 0.0347(6) -0.0120(6) -0.0030(5) -0.0035(5)
C1 0.0292(7) 0.0215(7) 0.0176(6) -0.0104(6) -0.0075(6) 0.0022(6)
C2 0.0276(7) 0.0233(7) 0.0190(6) -0.0125(6) -0.0074(6) 0.0032(6)
C3 0.0307(8) 0.0244(7) 0.0201(7) -0.0128(6) -0.0064(6) -0.0006(6)
C4 0.0366(8) 0.0200(7) 0.0188(7) -0.0096(6) -0.0088(6) 0.0015(6)
C5 0.0335(8) 0.0242(7) 0.0237(7) -0.0127(6) -0.0119(6) 0.0051(6)
C6 0.0283(8) 0.0228(7) 0.0214(7) -0.0116(6) -0.0094(6) 0.0018(6)
C7 0.0293(8) 0.0197(7) 0.0235(7) -0.0085(6) -0.0104(6) 0.0015(6)
C8 0.0415(9) 0.0274(8) 0.0370(9) -0.0192(7) -0.0163(7) 0.0056(7)
C9 0.0271(8) 0.0284(8) 0.0228(7) -0.0129(6) -0.0081(6) 0.0022(6)
C10 0.0275(8) 0.0284(8) 0.0286(8) -0.0126(6) -0.0137(6) 0.0052(6)
C11 0.0368(9) 0.0324(9) 0.0267(8) -0.0119(7) -0.0140(7) 0.0039(7)
C12 0.0295(8) 0.0320(8) 0.0257(7) -0.0137(6) -0.0105(6) 0.0013(6)
C13 0.0388(9) 0.0428(10) 0.0261(8) -0.0180(7) -0.0108(7) 0.0029(7)
C14 0.0381(9) 0.0439(10) 0.0347(9) -0.0271(8) -0.0123(7) 0.0051(7)
C15 0.0336(8) 0.0318(8) 0.0365(9) -0.0204(7) -0.0146(7) 0.0027(7)
C16 0.0304(8) 0.0292(8) 0.0266(7) -0.0141(6) -0.0107(6) 0.0003(6)
C17 0.0229(7) 0.0293(8) 0.0264(7) -0.0149(6) -0.0095(6) 0.0007(6)
C18 0.0323(8) 0.0257(8) 0.0276(8) -0.0121(6) -0.0057(6) -0.0037(6)
C19 0.0367(9) 0.0345(9) 0.0340(9) -0.0168(7) 0.0015(7) -0.0060(7)
C20 0.0447(9) 0.0207(7) 0.0230(7) -0.0104(6) -0.0118(7) 0.0016(6)
C21 0.0365(8) 0.0219(7) 0.0228(7) -0.0095(6) -0.0100(6) 0.0054(6)
C22 0.0275(8) 0.0258(8) 0.0279(8) -0.0137(6) -0.0105(6) 0.0060(6)
C23 0.0232(7) 0.0230(7) 0.0266(7) -0.0109(6) -0.0087(6) 0.0028(6)
C24 0.0293(8) 0.0228(7) 0.0335(8) -0.0130(6) -0.0117(7) 0.0030(6)
C25 0.0334(8) 0.0205(7) 0.0337(8) -0.0076(6) -0.0120(7) 0.0012(6)
C26 0.0340(8) 0.0276(8) 0.0252(7) -0.0067(6) -0.0100(6) 0.0012(6)
C27 0.0324(8) 0.0261(8) 0.0264(8) -0.0105(6) -0.0112(6) 0.0014(6)
C28 0.0240(7) 0.0211(7) 0.0257(7) -0.0087(6) -0.0095(6) 0.0023(6)
C29 0.0399(9) 0.0260(8) 0.0397(9) -0.0131(7) -0.0213(8) 0.0083(7)
C30 0.0627(13) 0.0387(10) 0.0553(11) -0.0168(9) -0.0420(10) 0.0112(9)
C31 0.0294(8) 0.0273(8) 0.0304(8) -0.0125(6) -0.0135(6) 0.0023(6)
C32 0.0239(7) 0.0290(8) 0.0357(8) -0.0154(7) -0.0069(6) -0.0004(6)
C33 0.0291(8) 0.0318(9) 0.0318(8) -0.0130(7) -0.0046(7) -0.0001(7)
C34 0.0290(8) 0.0331(9) 0.0325(8) -0.0162(7) -0.0063(7) 0.0015(7)
C35 0.0430(10) 0.0440(10) 0.0347(9) -0.0201(8) -0.0097(8) 0.0010(8)
C36 0.0510(11) 0.0499(11) 0.0442(10) -0.0300(9) -0.0154(9) 0.0022(9)
C37 0.0404(10) 0.0359(9) 0.0477(10) -0.0250(8) -0.0131(8) 0.0017(7)
C38 0.0329(8) 0.0304(8) 0.0358(9) -0.0167(7) -0.0095(7) 0.0026(7)
C39 0.0240(7) 0.0299(8) 0.0335(8) -0.0173(7) -0.0073(6) 0.0024(6)
N4 0.0607(12) 0.0343(8) 0.0360(8) -0.0079(7) -0.0247(8) -0.0076(8)
C40 0.0464(11) 0.0469(11) 0.0379(9) -0.0211(8) -0.0109(8) -0.0027(8)
O7A 0.062(5) 0.056(4) 0.033(2) -0.020(2) 0.003(3) -0.008(3)
C41A 0.058(6) 0.044(3) 0.044(5) -0.002(3) -0.032(4) -0.004(3)
C42A 0.087(13) 0.048(5) 0.045(6) -0.027(4) -0.030(7) 0.011(6)
O7B 0.058(3) 0.066(3) 0.0357(17) -0.0296(19) -0.001(2) -0.018(2)
C41B 0.066(5) 0.060(3) 0.058(4) -0.006(3) -0.040(3) -0.007(3)
C42B 0.040(3) 0.036(4) 0.026(3) -0.019(3) -0.004(3) -0.010(3)
O8A 0.069(2) 0.053(3) 0.081(3) -0.036(3) -0.026(2) 0.0134(18)
N5A 0.043(2) 0.054(2) 0.065(2) -0.0340(19) -0.0202(18) 0.015(2)
C43A 0.0315(14) 0.0295(18) 0.0407(19) -0.0234(15) 0.0077(13) -0.0079(11)
C44A 0.065(4) 0.055(4) 0.064(2) -0.017(2) -0.028(2) 0.021(3)
C45A 0.055(4) 0.029(4) 0.033(2) -0.014(2) -0.012(2) 0.002(3)
O8B 0.050(2) 0.0365(18) 0.0396(18) -0.0138(15) -0.0154(15) 0.0042(14)
N5B 0.044(3) 0.054(3) 0.046(3) -0.028(3) -0.025(2) 0.016(2)
C43B 0.033(2) 0.039(3) 0.028(2) -0.004(2) -0.0047(18) -0.0007(19)
C44B 0.065(4) 0.055(4) 0.064(2) -0.017(2) -0.028(2) 0.021(3)
C45B 0.086(7) 0.040(4) 0.106(6) -0.047(4) -0.069(5) 0.016(4)
O8C 0.069(2) 0.053(3) 0.081(3) -0.036(3) -0.026(2) 0.0134(18)
N5C 0.043(2) 0.054(2) 0.065(2) -0.0340(19) -0.0202(18) 0.015(2)
C43C 0.0315(14) 0.0295(18) 0.0407(19) -0.0234(15) 0.0077(13) -0.0079(11)
C44C 0.065(4) 0.055(4) 0.064(2) -0.017(2) -0.028(2) 0.021(3)
C45C 0.055(4) 0.029(4) 0.033(2) -0.014(2) -0.012(2) 0.002(3)

loop_
_atom_type_symbol
_atom_type_description
_atom_type_scat_dispersion_real
_atom_type_scat_dispersion_imag
_atom_type_scat_source
C C 0.0033 0.0016 'International Tables Vol C Tables 4.2.6.8 and 6.1.1.4'
H H 0.0000 0.0000 'International Tables Vol C Tables 4.2.6.8 and 6.1.1.4'
N N 0.0061 0.0033 'International Tables Vol C Tables 4.2.6.8 and 6.1.1.4'
O O 0.0106 0.0060 'International Tables Vol C Tables 4.2.6.8 and 6.1.1.4'

loop_
_geom_angle_atom_site_label_1
_geom_angle_atom_site_label_2
_geom_angle_atom_site_label_3
_geom_angle
C10 N1 C17 110.43(12)
C10 N1 C9 123.95(12)
C17 N1 C9 125.62(12)
C21 N2 C28 110.27(12)
C21 N2 C20 129.28(12)
C28 N2 C20 120.45(12)
C32 N3 C39 110.41(13)
C32 N3 C31 122.13(13)
C39 N3 C31 127.23(12)
C6 C1 C2 119.50(13)
C6 C1 C7 119.96(13)
C2 C1 C7 120.37(13)
C1 C2 C3 120.26(13)
C1 C2 C9 118.81(12)
C3 C2 C9 120.92(13)
C2 C3 C4 119.17(13)
C2 C3 C18 121.00(14)
C4 C3 C18 119.83(13)
C5 C4 C3 120.84(13)
C5 C4 C20 119.48(14)
C3 C4 C20 119.69(13)
C4 C5 C6 119.15(14)
C4 C5 C29 120.46(13)
C6 C5 C29 120.39(14)
C1 C6 C5 120.42(13)
C1 C6 C31 118.89(12)
C5 C6 C31 120.67(13)
C1 C7 C8 110.32(12)
C1 C7 H7A 109.6
C8 C7 H7A 109.6
C1 C7 H7B 109.6
C8 C7 H7B 109.6
H7A C7 H7B 108.1
C7 C8 H8A 109.5
C7 C8 H8B 109.5
H8A C8 H8B 109.5
C7 C8 H8C 109.5
H8A C8 H8C 109.5
H8B C8 H8C 109.5
N1 C9 C2 112.05(12)
N1 C9 H9A 109.2
C2 C9 H9A 109.2
N1 C9 H9B 109.2
C2 C9 H9B 109.2
H9A C9 H9B 107.9
O1 C10 N1 127.38(14)
O1 C10 C11 126.09(14)
N1 C10 C11 106.53(13)
O2 C11 C12 131.34(15)
O2 C11 C10 123.52(15)
C12 C11 C10 105.13(12)
C13 C12 C17 120.94(15)
C13 C12 C11 131.57(15)
C17 C12 C11 107.50(13)
C14 C13 C12 118.76(15)
C14 C13 H13 120.6
C12 C13 H13 120.6
C13 C14 C15 119.85(15)
C13 C14 H14 120.1
C15 C14 H14 120.1
C14 C15 C16 122.13(15)
C14 C15 H15 118.9
C16 C15 H15 118.9
C17 C16 C15 117.56(14)
C17 C16 H16 121.2
C15 C16 H16 121.2
C16 C17 C12 120.75(14)
C16 C17 N1 128.83(13)
C12 C17 N1 110.42(13)
C3 C18 C19 112.29(13)
C3 C18 H18A 109.1
C19 C18 H18A 109.1
C3 C18 H18B 109.1
C19 C18 H18B 109.1
H18A C18 H18B 107.9
C18 C19 H19A 109.5
C18 C19 H19B 109.5
H19A C19 H19B 109.5
C18 C19 H19C 109.5
H19A C19 H19C 109.5
H19B C19 H19C 109.5
N2 C20 C4 114.31(12)
N2 C20 H20A 108.7
C4 C20 H20A 108.7
N2 C20 H20B 108.7
C4 C20 H20B 108.7
H20A C20 H20B 107.6
O3 C21 N2 129.50(14)
O3 C21 C22 124.46(14)
N2 C21 C22 106.04(12)
O4 C22 C23 131.66(14)
O4 C22 C21 122.95(13)
C23 C22 C21 105.38(12)
C24 C23 C28 120.76(13)
C24 C23 C22 132.31(14)
C28 C23 C22 106.92(12)
C25 C24 C23 118.44(14)
C25 C24 H24 120.8
C23 C24 H24 120.8
C24 C25 C26 119.97(14)
C24 C25 H25 120.0
C26 C25 H25 120.0
C25 C26 C27 122.45(14)
C25 C26 H26 118.8
C27 C26 H26 118.8
C28 C27 C26 116.89(14)
C28 C27 H27 121.6
C26 C27 H27 121.6
C27 C28 C23 121.49(13)
C27 C28 N2 127.32(14)
C23 C28 N2 111.19(12)
C5 C29 C30 112.53(14)
C5 C29 H29A 109.1
C30 C29 H29A 109.1
C5 C29 H29B 109.1
C30 C29 H29B 109.1
H29A C29 H29B 107.8
C29 C30 H30A 109.5
C29 C30 H30B 109.5
H30A C30 H30B 109.5
C29 C30 H30C 109.5
H30A C30 H30C 109.5
H30B C30 H30C 109.5
N3 C31 C6 113.14(12)
N3 C31 H31A 109.0
C6 C31 H31A 109.0
N3 C31 H31B 109.0
C6 C31 H31B 109.0
H31A C31 H31B 107.8
O5 C32 N3 127.02(15)
O5 C32 C33 126.31(14)
N3 C32 C33 106.63(13)
O6 C33 C34 131.16(16)
O6 C33 C32 123.83(15)
C34 C33 C32 105.01(13)
C35 C34 C39 121.13(15)
C35 C34 C33 131.25(16)
C39 C34 C33 107.62(14)
C36 C35 C34 118.35(17)
C36 C35 H35 120.8
C34 C35 H35 120.8
C35 C36 C37 120.10(17)
C35 C36 H36 119.9
C37 C36 H36 119.9
C36 C37 C38 122.51(16)
C36 C37 H37 118.7
C38 C37 H37 118.7
C39 C38 C37 117.06(16)
C39 C38 H38 121.5
C37 C38 H38 121.5
C38 C39 C34 120.85(15)
C38 C39 N3 128.83(14)
C34 C39 N3 110.32(13)
C42B N4 C41B 114.0(7)
C42A N4 C40 128.9(11)
C42B N4 C40 117.9(6)
C41B N4 C40 127.9(5)
C42A N4 C41A 122.5(10)
C40 N4 C41A 106.1(6)
N4 C40 H40A 109.5
N4 C40 H40B 109.5
H40A C40 H40B 109.5
N4 C40 H40C 109.5
H40A C40 H40C 109.5
H40B C40 H40C 109.5
N4 C41A H41A 109.5
N4 C41A H41B 109.5
H41A C41A H41B 109.5
N4 C41A H41C 109.5
H41A C41A H41C 109.5
H41B C41A H41C 109.5
N4 C42A O7A 128.1(18)
N4 C42A H42A 115.9
O7A C42A H42A 115.9
N4 C41B H41D 109.5
N4 C41B H41E 109.5
H41D C41B H41E 109.5
N4 C41B H41F 109.5
H41D C41B H41F 109.5
H41E C41B H41F 109.5
O7B C42B N4 127.7(11)
O7B C42B H42B 116.2
N4 C42B H42B 116.2
C43A N5A C44A 115.4(4)
C43A N5A C45A 131.4(5)
C44A N5A C45A 112.7(4)
O8A C43A N5A 135.1(4)
O8A C43A H43A 112.4
N5A C43A H43A 112.4
N5A C44A H44A 109.5
N5A C44A H44B 109.5
H44A C44A H44B 109.5
N5A C44A H44C 109.5
H44A C44A H44C 109.5
H44B C44A H44C 109.5
N5A C45A H45A 109.5
N5A C45A H45B 109.5
H45A C45A H45B 109.5
N5A C45A H45C 109.5
H45A C45A H45C 109.5
H45B C45A H45C 109.5
C43B N5B C45B 123.6(4)
C43B N5B C44B 122.9(6)
C45B N5B C44B 112.6(4)
O8B C43B N5B 127.3(5)
O8B C43B H43B 116.4
N5B C43B H43B 116.4
N5B C44B H44D 109.5
N5B C44B H44E 109.5
H44D C44B H44E 109.5
N5B C44B H44F 109.5
H44D C44B H44F 109.5
H44E C44B H44F 109.5
N5B C45B H45D 109.5
N5B C45B H45E 109.5
H45D C45B H45E 109.5
N5B C45B H45F 109.5
H45D C45B H45F 109.5
H45E C45B H45F 109.5
C43C N5C C45C 131.3(5)
C43C N5C C44C 115.3(4)
C45C N5C C44C 112.0(5)
O8C C43C N5C 134.7(4)
O8C C43C H43C 112.7
N5C C43C H43C 112.7
N5C C44C H44G 109.5
N5C C44C H44H 109.5
H44G C44C H44H 109.5
N5C C44C H44I 109.5
H44G C44C H44I 109.5
H44H C44C H44I 109.5
N5C C45C H45G 109.5
N5C C45C H45H 109.5
H45G C45C H45H 109.5
N5C C45C H45I 109.5
H45G C45C H45I 109.5
H45H C45C H45I 109.5

loop_
_geom_bond_atom_site_label_1
_geom_bond_atom_site_label_2
_geom_bond_distance
N1 C10 1.3656(19)
N1 C17 1.4257(19)
N1 C9 1.4782(18)
N2 C21 1.3700(19)
N2 C28 1.4200(18)
N2 C20 1.4792(19)
N3 C32 1.369(2)
N3 C39 1.423(2)
N3 C31 1.4748(19)
O1 C10 1.2185(19)
O2 C11 1.209(2)
O3 C21 1.2153(18)
O4 C22 1.2116(19)
O5 C32 1.218(2)
O6 C33 1.213(2)
C1 C6 1.405(2)
C1 C2 1.406(2)
C1 C7 1.5183(19)
C2 C3 1.406(2)
C2 C9 1.522(2)
C3 C4 1.407(2)
C3 C18 1.521(2)
C4 C5 1.404(2)
C4 C20 1.5185(19)
C5 C6 1.407(2)
C5 C29 1.518(2)
C6 C31 1.520(2)
C7 C8 1.531(2)
C7 H7A 0.9900
C7 H7B 0.9900
C8 H8A 0.9800
C8 H8B 0.9800
C8 H8C 0.9800
C9 H9A 0.9900
C9 H9B 0.9900
C10 C11 1.554(2)
C11 C12 1.459(2)
C12 C13 1.386(2)
C12 C17 1.406(2)
C13 C14 1.384(2)
C13 H13 0.9500
C14 C15 1.387(2)
C14 H14 0.9500
C15 C16 1.400(2)
C15 H15 0.9500
C16 C17 1.374(2)
C16 H16 0.9500
C18 C19 1.533(2)
C18 H18A 0.9900
C18 H18B 0.9900
C19 H19A 0.9800
C19 H19B 0.9800
C19 H19C 0.9800
C20 H20A 0.9900
C20 H20B 0.9900
C21 C22 1.561(2)
C22 C23 1.459(2)
C23 C24 1.390(2)
C23 C28 1.405(2)
C24 C25 1.387(2)
C24 H24 0.9500
C25 C26 1.394(2)
C25 H25 0.9500
C26 C27 1.397(2)
C26 H26 0.9500
C27 C28 1.379(2)
C27 H27 0.9500
C29 C30 1.533(2)
C29 H29A 0.9900
C29 H29B 0.9900
C30 H30A 0.9800
C30 H30B 0.9800
C30 H30C 0.9800
C31 H31A 0.9900
C31 H31B 0.9900
C32 C33 1.550(2)
C33 C34 1.461(2)
C34 C35 1.386(2)
C34 C39 1.406(2)
C35 C36 1.385(3)
C35 H35 0.9500
C36 C37 1.388(3)
C36 H36 0.9500
C37 C38 1.395(2)
C37 H37 0.9500
C38 C39 1.384(2)
C38 H38 0.9500
N4 C42A 1.19(3)
N4 C42B 1.413(14)
N4 C41B 1.416(7)
N4 C40 1.437(2)
N4 C41A 1.552(11)
C40 H40A 0.9800
C40 H40B 0.9800
C40 H40C 0.9800
O7A C42A 1.20(2)
C41A H41A 0.9800
C41A H41B 0.9800
C41A H41C 0.9800
C42A H42A 0.9500
O7B C42B 1.261(15)
C41B H41D 0.9800
C41B H41E 0.9800
C41B H41F 0.9800
C42B H42B 0.9500
O8A C43A 1.159(4)
N5A C43A 1.312(4)
N5A C44A 1.466(3)
N5A C45A 1.467(3)
C43A H43A 0.9500
C44A H44A 0.9800
C44A H44B 0.9800
C44A H44C 0.9800
C45A H45A 0.9800
C45A H45B 0.9800
C45A H45C 0.9800
O8B C43B 1.161(4)
N5B C43B 1.312(4)
N5B C45B 1.466(3)
N5B C44B 1.467(3)
C43B H43B 0.9500
C44B H44D 0.9800
C44B H44E 0.9800
C44B H44F 0.9800
C45B H45D 0.9800
C45B H45E 0.9800
C45B H45F 0.9800
O8C C43C 1.160(4)
N5C C43C 1.313(4)
N5C C45C 1.467(3)
N5C C44C 1.467(3)
C43C H43C 0.9500
C44C H44G 0.9800
C44C H44H 0.9800
C44C H44I 0.9800
C45C H45G 0.9800
C45C H45H 0.9800
C45C H45I 0.9800

loop_
_geom_hbond_atom_site_label_D
_geom_hbond_atom_site_label_H
_geom_hbond_atom_site_label_A
_geom_hbond_distance_DH
_geom_hbond_distance_HA
_geom_hbond_distance_DA
_geom_hbond_angle_DHA
_geom_hbond_site_symmetry_A
C9 H9A O1 0.99 2.66 3.4397(18) 136.3 2_655
C16 H16 O3 0.95 2.59 3.117(2) 115.1 .
C20 H20A O7A 0.99 2.48 3.206(8) 129.5 1_554
C20 H20A O7B 0.99 2.63 3.209(6) 117.3 1_554
C27 H27 O7A 0.95 2.62 3.517(10) 157.2 1_554
C27 H27 O7B 0.95 2.33 3.266(8) 170.1 1_554
C40 H40B O5 0.98 2.55 3.431(2) 149.7 1_665
C40 H40C O1 0.98 2.52 3.472(2) 165.2 1_565
C41A H41B O6 0.98 2.60 3.546(10) 161.2 1_665
C41A H41C O7A 0.98 2.64 3.262(13) 121.5 2_666
C41B H41E O6 0.98 2.58 3.557(7) 175.5 1_665
C43B H43B O2 0.95 2.13 2.774(5) 124.2 2_556
C44B H44D O7B 0.98 2.60 3.465(14) 147.1 2_566
C43C H43C O6 0.95 2.56 3.027(13) 110.7 2_556
C44C H44G O8C 0.98 2.60 3.26(5) 124.8 2_566

loop_
_geom_torsion_atom_site_label_1
_geom_torsion_atom_site_label_2
_geom_torsion_atom_site_label_3
_geom_torsion_atom_site_label_4
_geom_torsion
C6 C1 C2 C3 -8.7(2)
C7 C1 C2 C3 166.56(12)
C6 C1 C2 C9 169.81(12)
C7 C1 C2 C9 -14.93(19)
C1 C2 C3 C4 3.9(2)
C9 C2 C3 C4 -174.55(12)
C1 C2 C3 C18 -175.53(12)
C9 C2 C3 C18 6.0(2)
C2 C3 C4 C5 3.6(2)
C18 C3 C4 C5 -176.96(13)
C2 C3 C4 C20 -176.18(12)
C18 C3 C4 C20 3.3(2)
C3 C4 C5 C6 -6.2(2)
C20 C4 C5 C6 173.56(13)
C3 C4 C5 C29 174.06(13)
C20 C4 C5 C29 -6.2(2)
C2 C1 C6 C5 6.0(2)
C7 C1 C6 C5 -169.24(13)
C2 C1 C6 C31 -172.43(12)
C7 C1 C6 C31 12.29(19)
C4 C5 C6 C1 1.3(2)
C29 C5 C6 C1 -178.92(13)
C4 C5 C6 C31 179.78(13)
C29 C5 C6 C31 -0.5(2)
C6 C1 C7 C8 85.25(16)
C2 C1 C7 C8 -89.99(16)
C10 N1 C9 C2 125.02(15)
C17 N1 C9 C2 -54.36(18)
C1 C2 C9 N1 -63.42(16)
C3 C2 C9 N1 115.07(14)
C17 N1 C10 O1 179.63(15)
C9 N1 C10 O1 0.2(2)
C17 N1 C10 C11 0.27(16)
C9 N1 C10 C11 -179.19(12)
O1 C10 C11 O2 0.6(3)
N1 C10 C11 O2 179.98(16)
O1 C10 C11 C12 -179.83(15)
N1 C10 C11 C12 -0.46(16)
O2 C11 C12 C13 -0.1(3)
C10 C11 C12 C13 -179.59(17)
O2 C11 C12 C17 179.98(19)
C10 C11 C12 C17 0.47(16)
C17 C12 C13 C14 1.0(2)
C11 C12 C13 C14 -178.96(17)
C12 C13 C14 C15 -0.3(2)
C13 C14 C15 C16 -0.8(2)
C14 C15 C16 C17 1.2(2)
C15 C16 C17 C12 -0.5(2)
C15 C16 C17 N1 179.16(14)
C13 C12 C17 C16 -0.5(2)
C11 C12 C17 C16 179.42(14)
C13 C12 C17 N1 179.72(14)
C11 C12 C17 N1 -0.33(17)
C10 N1 C17 C16 -179.70(15)
C9 N1 C17 C16 -0.2(2)
C10 N1 C17 C12 0.02(17)
C9 N1 C17 C12 179.47(13)
C2 C3 C18 C19 80.86(18)
C4 C3 C18 C19 -98.60(17)
C21 N2 C20 C4 -4.6(2)
C28 N2 C20 C4 174.56(13)
C5 C4 C20 N2 96.51(16)
C3 C4 C20 N2 -83.73(17)
C28 N2 C21 O3 175.28(17)
C20 N2 C21 O3 -5.5(3)
C28 N2 C21 C22 -3.85(16)
C20 N2 C21 C22 175.34(14)
O3 C21 C22 O4 6.5(3)
N2 C21 C22 O4 -174.34(15)
O3 C21 C22 C23 -174.58(16)
N2 C21 C22 C23 4.61(16)
O4 C22 C23 C24 -4.4(3)
C21 C22 C23 C24 176.78(16)
O4 C22 C23 C28 175.23(16)
C21 C22 C23 C28 -3.59(16)
C28 C23 C24 C25 0.0(2)
C22 C23 C24 C25 179.59(15)
C23 C24 C25 C26 -0.2(2)
C24 C25 C26 C27 0.3(2)
C25 C26 C27 C28 -0.2(2)
C26 C27 C28 C23 0.0(2)
C26 C27 C28 N2 178.81(14)
C24 C23 C28 C27 0.1(2)
C22 C23 C28 C27 -179.58(14)
C24 C23 C28 N2 -178.88(13)
C22 C23 C28 N2 1.44(17)
C21 N2 C28 C27 -177.20(15)
C20 N2 C28 C27 3.5(2)
C21 N2 C28 C23 1.71(17)
C20 N2 C28 C23 -177.57(13)
C4 C5 C29 C30 97.05(17)
C6 C5 C29 C30 -82.69(19)
C32 N3 C31 C6 -130.31(15)
C39 N3 C31 C6 43.7(2)
C1 C6 C31 N3 61.33(17)
C5 C6 C31 N3 -117.14(15)
C39 N3 C32 O5 -177.25(15)
C31 N3 C32 O5 -2.3(2)
C39 N3 C32 C33 0.64(17)
C31 N3 C32 C33 175.55(13)
O5 C32 C33 O6 -2.5(3)
N3 C32 C33 O6 179.60(16)
O5 C32 C33 C34 177.19(16)
N3 C32 C33 C34 -0.73(17)
O6 C33 C34 C35 0.9(3)
C32 C33 C34 C35 -178.71(18)
O6 C33 C34 C39 -179.83(18)
C32 C33 C34 C39 0.53(17)
C39 C34 C35 C36 -0.8(3)
C33 C34 C35 C36 178.32(18)
C34 C35 C36 C37 1.1(3)
C35 C36 C37 C38 -0.4(3)
C36 C37 C38 C39 -0.6(3)
C37 C38 C39 C34 0.9(2)
C37 C38 C39 N3 -178.30(16)
C35 C34 C39 C38 -0.2(2)
C33 C34 C39 C38 -179.50(15)
C35 C34 C39 N3 179.17(15)
C33 C34 C39 N3 -0.17(18)
C32 N3 C39 C38 178.93(16)
C31 N3 C39 C38 4.3(3)
C32 N3 C39 C34 -0.32(18)
C31 N3 C39 C34 -174.90(14)
C42B N4 C42A O7A -168(11)
C41B N4 C42A O7A -11(3)
C40 N4 C42A O7A 169.6(16)
C41A N4 C42A O7A 10(3)
C42A N4 C42B O7B 21(7)
C41B N4 C42B O7B -3.5(16)
C40 N4 C42B O7B -178.5(10)
C41A N4 C42B O7B 18.4(19)
C44A N5A C43A O8A -9.1(14)
C45A N5A C43A O8A 179.9(9)
C45B N5B C43B O8B 4.3(10)
C44B N5B C43B O8B 172.6(8)
C45C N5C C43C O8C 153(2)
C44C N5C C43C O8C -12(3)
